data_7027333
loop_
_publ_author_name
'Sampanthar, Jeyagowry T.'
'Vittal, Jagadese J.'

_publ_section_title
;
 Syntheses and crystal structures of the dimer [{Zn(SPh)2(bpy)}2(\m-bpy)]
 and two forms of the zigzag co-ordination polymer [{Zn(SPh)2(\m-bpy)}n],
 (bpy&#x2005;=&#x2005;4,4&#x2032;-bipyridyl)
;
_journal_issue 12
_journal_name_full 'Journal of the Chemical Society, Dalton Transactions'
_journal_page_first 1993
_journal_paper_doi 10.1039/a901416k
_journal_year 1999
_chemical_formula_sum 'C44.25 H38.5 Cl0.5 N4 O S4 Zn2'
_chemical_formula_weight 919.00
_chemical_name_systematic
; 
 ? 
;
_space_group_IT_number 2
_symmetry_cell_setting triclinic
_symmetry_space_group_name_Hall '-P 1'
_symmetry_space_group_name_H-M 'P -1'
_atom_sites_solution_hydrogens geom
_atom_sites_solution_primary direct
_atom_sites_solution_secondary difmap
_audit_creation_method SHELXL-97
_cell_angle_alpha 65.093(1)
_cell_angle_beta 71.897(1)
_cell_angle_gamma 73.909(1)
_cell_formula_units_Z 4
_cell_length_a 13.6823(3)
_cell_length_b 19.7171(3)
_cell_length_c 20.2532(4)
_cell_measurement_reflns_used 5860
_cell_measurement_temperature 293(2)
_cell_measurement_theta_max 25.0
_cell_measurement_theta_min 1.66
_cell_volume 4642.01(16)
_computing_cell_refinement 'SAINT (Siemens, 1996)'
_computing_data_collection 'SMART (Siemens, 1996)'
_computing_data_reduction 'SAINT (Siemens, 1996)'
_computing_molecular_graphics 'SHELXTL (Siemens, 1996)'
_computing_publication_material 'SHELXTL (Siemens, 1996)'
_computing_structure_refinement 'SHELXTL (Siemens, 1996)'
_computing_structure_solution 'SHELXS-86 (Sheldrick, 1990)'
_diffrn_ambient_temperature 293(2)
_diffrn_measured_fraction_theta_full 0.938
_diffrn_measured_fraction_theta_max 0.938
_diffrn_measurement_device 'Siemens SMART CCD System'
_diffrn_measurement_method 'frames \w scans'
_diffrn_radiation_monochromator graphite
_diffrn_radiation_source 'fine-focus sealed tube'
_diffrn_radiation_type MoK\a
_diffrn_radiation_wavelength 0.71073
_diffrn_reflns_av_R_equivalents 0.0605
_diffrn_reflns_av_sigmaI/netI 0.0623
_diffrn_reflns_limit_h_max 16
_diffrn_reflns_limit_h_min -16
_diffrn_reflns_limit_k_max 23
_diffrn_reflns_limit_k_min -23
_diffrn_reflns_limit_l_max 24
_diffrn_reflns_limit_l_min -23
_diffrn_reflns_number 29776
_diffrn_reflns_theta_full 25.00
_diffrn_reflns_theta_max 25.00
_diffrn_reflns_theta_min 1.66
_exptl_absorpt_coefficient_mu 1.278
_exptl_absorpt_correction_T_max 0.7872
_exptl_absorpt_correction_T_min 0.6005
_exptl_absorpt_correction_type 'SADABS (Sheldrick, 1996)'
_exptl_crystal_colour 'yellow, cut'
_exptl_crystal_density_diffrn 1.315
_exptl_crystal_density_meas ?
_exptl_crystal_density_method 'not measured'
_exptl_crystal_description 'big blocks'
_exptl_crystal_F_000 1890
_exptl_crystal_size_max 0.33
_exptl_crystal_size_mid 0.33
_exptl_crystal_size_min 0.18
_refine_diff_density_max 1.351
_refine_diff_density_min -0.730
_refine_diff_density_rms 0.112
_refine_ls_extinction_coef 0.00042(17)
_refine_ls_extinction_expression Fc^*^=kFc[1+0.001xFc^2^\l^3^/sin(2\q)]^-1/4^
_refine_ls_extinction_method SHELXL
_refine_ls_goodness_of_fit_ref 1.132
_refine_ls_hydrogen_treatment mixed
_refine_ls_matrix_type full
_refine_ls_number_parameters 686
_refine_ls_number_reflns 15334
_refine_ls_number_restraints 7
_refine_ls_restrained_S_all 1.132
_refine_ls_R_factor_all 0.1345
_refine_ls_R_factor_gt 0.1023
_refine_ls_shift/su_max 0.001
_refine_ls_shift/su_mean 0.000
_refine_ls_structure_factor_coef Fsqd
_refine_ls_weighting_details 'calc w=1/[\s^2^(Fo^2^)+(0.0731P)^2^+29.1946P] where P=(Fo^2^+2Fc^2^)/3'
_refine_ls_weighting_scheme calc
_refine_ls_wR_factor_gt 0.2337
_refine_ls_wR_factor_ref 0.2549
_reflns_number_gt 11427
_reflns_number_total 15334
_reflns_threshold_expression >2sigma(I)
_cod_data_source_file 901416ksup1.cif
_cod_data_source_block gowry2
_cod_depositor_comments
;
The following automatic conversions were performed:

'_exptl_crystal_density_meas' value 'not measured' was changed to '?'
- the value is perceived as not measured.

Automatic conversion script
Id: cif_fix_values 3008 2015-01-20 13:52:24Z robertas 
;
_cod_original_cell_volume 4642.01(15)
_cod_original_sg_symbol_H-M P-1
_cod_original_formula_sum 'C44.25 H38.50 Cl0.50 N4 O S4 Zn2'
_cod_database_code 7027333

loop_
_symmetry_equiv_pos_as_xyz
'x, y, z'
'-x, -y, -z'

loop_
_atom_site_label
_atom_site_type_symbol
_atom_site_fract_x
_atom_site_fract_y
_atom_site_fract_z
_atom_site_U_iso_or_equiv
_atom_site_adp_type
_atom_site_occupancy
_atom_site_symmetry_multiplicity
_atom_site_calc_flag
_atom_site_refinement_flags
_atom_site_disorder_assembly
_atom_site_disorder_group
Zn1 Zn 0.74717(8) 0.78478(6) 1.16089(6) 0.0528(3) Uani 1 1 d . A .
Zn2 Zn 0.73929(7) 0.17888(6) 1.25243(5) 0.0488(3) Uani 1 1 d . . .
Zn3 Zn 0.74193(7) 0.26276(5) 0.66707(5) 0.0420(3) Uani 1 1 d . . .
Zn4 Zn 0.75219(7) -0.34393(5) 0.75811(5) 0.0466(3) Uani 1 1 d . . .
S1 S 0.9042(2) 0.8182(2) 1.09284(17) 0.0886(10) Uani 1 1 d . . .
S2 S 0.58580(19) 0.84081(16) 1.13813(16) 0.0679(7) Uani 1 1 d . . .
S3 S 0.89568(19) 0.11116(17) 1.27801(15) 0.0693(7) Uani 1 1 d . . .
S4 S 0.58069(18) 0.14949(15) 1.32068(14) 0.0594(6) Uani 1 1 d . . .
S5 S 0.89816(18) 0.29642(15) 0.59595(14) 0.0580(6) Uani 1 1 d . . .
S6 S 0.58319(18) 0.31503(13) 0.63775(14) 0.0570(6) Uani 1 1 d . . .
S7 S 0.59298(18) -0.35502(14) 0.83638(15) 0.0607(6) Uani 1 1 d . . .
S8 S 0.9099(2) -0.41532(16) 0.77602(16) 0.0708(7) Uani 1 1 d . . .
N1 N 0.7463(6) 0.7632(5) 1.2718(4) 0.058(2) Uani 1 1 d . . .
N2 N 0.7479(5) 0.6732(4) 1.6493(4) 0.0476(16) Uani 1 1 d . . .
N3 N 0.7481(6) 0.6722(4) 1.1750(4) 0.0556(19) Uani 1 1 d . . .
N4 N 0.7427(6) 0.2934(4) 1.2300(4) 0.0507(17) Uani 1 1 d . A .
N5 N 0.7375(6) 0.1923(4) 1.1445(4) 0.0535(18) Uani 1 1 d . . .
N6 N 0.7381(5) 0.2511(4) 0.7749(4) 0.0487(17) Uani 1 1 d . . .
N7 N 0.7496(5) 0.1486(4) 0.6863(4) 0.0439(16) Uani 1 1 d . . .
N8 N 0.7579(5) -0.2311(4) 0.7375(4) 0.0480(17) Uani 1 1 d . . .
C1 C 0.8290(8) 0.7656(7) 1.2924(6) 0.073(3) Uani 1 1 d . A .
H1 H 0.8880 0.7797 1.2553 0.087 Uiso 1 1 calc R . .
C2 C 0.8319(8) 0.7487(7) 1.3652(6) 0.076(3) Uani 1 1 d . . .
H2 H 0.8913 0.7518 1.3762 0.091 Uiso 1 1 calc R A .
C3 C 0.7452(6) 0.7268(5) 1.4219(5) 0.052(2) Uani 1 1 d . A .
C4 C 0.6592(7) 0.7250(6) 1.4002(5) 0.062(3) Uani 1 1 d . . .
H4 H 0.5992 0.7107 1.4359 0.075 Uiso 1 1 calc R A .
C5 C 0.6627(8) 0.7442(6) 1.3260(6) 0.068(3) Uani 1 1 d . A .
H5 H 0.6033 0.7440 1.3130 0.082 Uiso 1 1 calc R . .
C6 C 0.6596(7) 0.7057(5) 1.6242(5) 0.052(2) Uani 1 1 d . . .
H6 H 0.5988 0.7166 1.6573 0.063 Uiso 1 1 calc R . .
C7 C 0.6549(7) 0.7235(5) 1.5514(5) 0.053(2) Uani 1 1 d . A .
H7 H 0.5923 0.7464 1.5362 0.064 Uiso 1 1 calc R . .
C8 C 0.7449(7) 0.7070(5) 1.5009(4) 0.047(2) Uani 1 1 d . . .
C9 C 0.8355(7) 0.6733(6) 1.5277(5) 0.066(3) Uani 1 1 d . A .
H9 H 0.8975 0.6609 1.4963 0.079 Uiso 1 1 calc R . .
C10 C 0.8331(7) 0.6583(6) 1.6014(5) 0.067(3) Uani 1 1 d . . .
H10 H 0.8949 0.6366 1.6179 0.080 Uiso 1 1 calc R A .
C11 C 0.6614(8) 0.6410(6) 1.2095(6) 0.067(3) Uani 1 1 d . A .
H11 H 0.6008 0.6702 1.2267 0.080 Uiso 1 1 calc R . .
C12 C 0.6581(7) 0.5687(6) 1.2203(6) 0.063(3) Uani 1 1 d . . .
H12 H 0.5959 0.5498 1.2446 0.075 Uiso 1 1 calc R A .
C13 C 0.7459(7) 0.5228(5) 1.1958(5) 0.053(2) Uani 1 1 d . A .
C14 C 0.8358(8) 0.5561(6) 1.1579(6) 0.071(3) Uani 1 1 d . . .
H14 H 0.8969 0.5285 1.1390 0.085 Uiso 1 1 calc R A .
C15 C 0.8331(8) 0.6291(6) 1.1488(6) 0.072(3) Uani 1 1 d . A .
H15 H 0.8933 0.6503 1.1230 0.086 Uiso 1 1 calc R . .
C16 C 0.6544(8) 0.3438(5) 1.2338(5) 0.061(2) Uani 1 1 d . . .
H16 H 0.5913 0.3277 1.2453 0.073 Uiso 1 1 calc R . .
C17 C 0.6524(7) 0.4181(6) 1.2214(6) 0.060(2) Uani 1 1 d . A .
H17 H 0.5893 0.4516 1.2220 0.072 Uiso 1 1 calc R . .
C18 C 0.7450(7) 0.4435(5) 1.2080(4) 0.048(2) Uani 1 1 d . . .
C19 C 0.8368(7) 0.3903(6) 1.2053(5) 0.060(2) Uani 1 1 d . A .
H19 H 0.9009 0.4039 1.1963 0.071 Uiso 1 1 calc R . .
C20 C 0.8315(7) 0.3181(6) 1.2158(5) 0.059(2) Uani 1 1 d . . .
H20 H 0.8937 0.2840 1.2129 0.071 Uiso 1 1 calc R A .
C21 C 0.8175(8) 0.1599(6) 1.1032(5) 0.071(3) Uani 1 1 d . . .
H21 H 0.8742 0.1301 1.1239 0.085 Uiso 1 1 calc R . .
C22 C 0.8196(8) 0.1689(6) 1.0315(6) 0.075(3) Uani 1 1 d . . .
H22 H 0.8764 0.1451 1.0048 0.090 Uiso 1 1 calc R . .
C23 C 0.7361(6) 0.2137(5) 0.9998(4) 0.048(2) Uani 1 1 d . . .
C24 C 0.6534(7) 0.2472(5) 1.0419(5) 0.056(2) Uani 1 1 d . . .
H24 H 0.5961 0.2776 1.0222 0.067 Uiso 1 1 calc R . .
C25 C 0.6567(7) 0.2348(6) 1.1137(5) 0.058(2) Uani 1 1 d . . .
H25 H 0.6002 0.2571 1.1419 0.069 Uiso 1 1 calc R . .
C26 C 0.8228(7) 0.2521(6) 0.7945(5) 0.063(3) Uani 1 1 d . . .
H26 H 0.8837 0.2606 0.7577 0.075 Uiso 1 1 calc R . .
C27 C 0.8248(7) 0.2413(7) 0.8654(5) 0.069(3) Uani 1 1 d . . .
H27 H 0.8852 0.2440 0.8755 0.083 Uiso 1 1 calc R . .
C28 C 0.7364(6) 0.2265(5) 0.9221(5) 0.049(2) Uani 1 1 d . . .
C29 C 0.6490(7) 0.2234(5) 0.9027(5) 0.054(2) Uani 1 1 d . . .
H29 H 0.5879 0.2127 0.9388 0.064 Uiso 1 1 calc R . .
C30 C 0.6542(7) 0.2363(5) 0.8295(5) 0.053(2) Uani 1 1 d . . .
H30 H 0.5948 0.2346 0.8176 0.064 Uiso 1 1 calc R . .
C31 C 0.8389(7) 0.1045(5) 0.6685(5) 0.053(2) Uani 1 1 d . . .
H31 H 0.9002 0.1247 0.6496 0.063 Uiso 1 1 calc R . .
C32 C 0.8451(7) 0.0309(5) 0.6765(5) 0.056(2) Uani 1 1 d . . .
H32 H 0.9091 0.0029 0.6623 0.067 Uiso 1 1 calc R . .
C33 C 0.7555(6) -0.0019(5) 0.7061(5) 0.048(2) Uani 1 1 d . . .
C34 C 0.6624(7) 0.0445(5) 0.7258(5) 0.054(2) Uani 1 1 d . . .
H34 H 0.6000 0.0257 0.7457 0.064 Uiso 1 1 calc R . .
C35 C 0.6634(6) 0.1178(5) 0.7159(5) 0.049(2) Uani 1 1 d . . .
H35 H 0.6010 0.1471 0.7306 0.059 Uiso 1 1 calc R . .
C36 C 0.8399(7) -0.2102(5) 0.7419(5) 0.057(2) Uani 1 1 d . . .
H36 H 0.8985 -0.2469 0.7522 0.068 Uiso 1 1 calc R . .
C37 C 0.8419(7) -0.1376(5) 0.7320(6) 0.063(3) Uani 1 1 d . . .
H37 H 0.9008 -0.1261 0.7361 0.076 Uiso 1 1 calc R . .
C38 C 0.7570(6) -0.0810(5) 0.7158(5) 0.0453(19) Uani 1 1 d . . .
C39 C 0.6714(7) -0.1019(5) 0.7102(6) 0.060(2) Uani 1 1 d . . .
H39 H 0.6124 -0.0660 0.6994 0.071 Uiso 1 1 calc R . .
C40 C 0.6750(7) -0.1764(5) 0.7210(6) 0.059(2) Uani 1 1 d . . .
H40 H 0.6176 -0.1894 0.7166 0.071 Uiso 1 1 calc R . .
C1A C 0.8752(13) 0.8950(8) 1.0130(7) 0.094(3) Uiso 0.55 1 d PG A 1
C2A C 0.9124(11) 0.8924(7) 0.9418(9) 0.094(3) Uiso 0.55 1 d PG A 1
H2A H 0.9555 0.8491 0.9351 0.113 Uiso 0.55 1 calc PR A 1
C3A C 0.8851(12) 0.9546(9) 0.8807(7) 0.094(3) Uiso 0.55 1 d PG A 1
H3A H 0.9099 0.9529 0.8330 0.113 Uiso 0.55 1 calc PR A 1
C4A C 0.8206(12) 1.0194(7) 0.8907(7) 0.094(3) Uiso 0.55 1 d PG A 1
H4A H 0.8024 1.0610 0.8498 0.113 Uiso 0.55 1 calc PR A 1
C5A C 0.7835(11) 1.0219(7) 0.9619(9) 0.094(3) Uiso 0.55 1 d PG A 1
H5A H 0.7404 1.0652 0.9687 0.113 Uiso 0.55 1 calc PR A 1
C6A C 0.8108(12) 0.9597(9) 1.0231(7) 0.094(3) Uiso 0.55 1 d PG A 1
H6A H 0.7860 0.9614 1.0707 0.113 Uiso 0.55 1 calc PR A 1
C1A' C 0.8791(17) 0.9062(10) 1.0147(10) 0.107(4) Uiso 0.45 1 d PG A 2
C2A' C 0.9408(15) 0.9610(13) 0.9914(11) 0.107(4) Uiso 0.45 1 d PG A 2
H2A' H 0.9869 0.9555 1.0194 0.129 Uiso 0.45 1 calc PR A 2
C3A' C 0.9336(15) 1.0241(11) 0.9261(12) 0.107(4) Uiso 0.45 1 d PG A 2
H3A' H 0.9748 1.0608 0.9105 0.129 Uiso 0.45 1 calc PR A 2
C4A' C 0.8647(17) 1.0323(10) 0.8842(10) 0.107(4) Uiso 0.45 1 d PG A 2
H4A' H 0.8599 1.0746 0.8405 0.129 Uiso 0.45 1 calc PR A 2
C5A' C 0.8030(15) 0.9775(13) 0.9075(11) 0.107(4) Uiso 0.45 1 d PG A 2
H5A' H 0.7569 0.9830 0.8795 0.129 Uiso 0.45 1 calc PR A 2
C6A' C 0.8102(15) 0.9144(11) 0.9728(12) 0.107(4) Uiso 0.45 1 d PG A 2
H6A' H 0.7689 0.8777 0.9884 0.129 Uiso 0.45 1 calc PR A 2
C1B C 0.5646(9) 0.9347(5) 1.1352(6) 0.130(2) Uiso 1 1 d G A .
C2B C 0.6111(8) 0.9583(6) 1.1720(6) 0.130(2) Uiso 1 1 d G . .
H2B H 0.6579 0.9237 1.2006 0.156 Uiso 1 1 calc R A .
C3B C 0.5877(8) 1.0335(7) 1.1663(6) 0.130(2) Uiso 1 1 d G A .
H3B H 0.6189 1.0493 1.1910 0.156 Uiso 1 1 calc R . .
C4B C 0.5177(9) 1.0852(5) 1.1237(6) 0.130(2) Uiso 1 1 d G . .
H4B H 0.5021 1.1356 1.1199 0.156 Uiso 1 1 calc R A .
C5B C 0.4712(7) 1.0617(6) 1.0868(6) 0.130(2) Uiso 1 1 d G A .
H5B H 0.4244 1.0962 1.0583 0.156 Uiso 1 1 calc R . .
C6B C 0.4946(8) 0.9864(7) 1.0925(6) 0.130(2) Uiso 1 1 d G . .
H6B H 0.4634 0.9706 1.0679 0.156 Uiso 1 1 calc R A .
C1C C 0.8541(6) 0.0364(4) 1.3629(4) 0.070(3) Uiso 1 1 d G . .
C2C C 0.8576(7) 0.0384(5) 1.4299(5) 0.107(4) Uiso 1 1 d G . .
H2C H 0.8825 0.0779 1.4297 0.128 Uiso 1 1 calc R . .
C3C C 0.8240(8) -0.0184(6) 1.4970(4) 0.137(6) Uiso 1 1 d G . .
H3C H 0.8263 -0.0170 1.5419 0.165 Uiso 1 1 calc R . .
C4C C 0.7868(8) -0.0774(5) 1.4972(5) 0.128(5) Uiso 1 1 d G . .
H4C H 0.7643 -0.1154 1.5422 0.153 Uiso 1 1 calc R . .
C5C C 0.7833(8) -0.0795(5) 1.4303(6) 0.136(6) Uiso 1 1 d G . .
H5C H 0.7585 -0.1189 1.4304 0.163 Uiso 1 1 calc R . .
C6C C 0.8170(7) -0.0226(5) 1.3631(5) 0.114(5) Uiso 1 1 d G . .
H6C H 0.8146 -0.0240 1.3183 0.137 Uiso 1 1 calc R . .
C1D C 0.5738(5) 0.1411(4) 1.4127(3) 0.059(2) Uiso 1 1 d G . .
C2D C 0.6300(5) 0.1798(4) 1.4277(4) 0.078(3) Uiso 1 1 d G . .
H2D H 0.6754 0.2099 1.3890 0.093 Uiso 1 1 calc R . .
C3D C 0.6183(6) 0.1734(5) 1.5007(4) 0.103(4) Uiso 1 1 d G . .
H3D H 0.6559 0.1993 1.5108 0.124 Uiso 1 1 calc R . .
C4D C 0.5504(7) 0.1283(5) 1.5586(3) 0.104(4) Uiso 1 1 d G . .
H4D H 0.5426 0.1240 1.6074 0.125 Uiso 1 1 calc R . .
C5D C 0.4942(6) 0.0896(4) 1.5436(4) 0.103(4) Uiso 1 1 d G . .
H5D H 0.4488 0.0594 1.5824 0.124 Uiso 1 1 calc R . .
C6D C 0.5059(5) 0.0960(4) 1.4707(4) 0.082(3) Uiso 1 1 d G . .
H6D H 0.4683 0.0701 1.4606 0.098 Uiso 1 1 calc R . .
C1E C 0.8983(5) 0.2782(4) 0.5160(3) 0.054(2) Uiso 1 1 d G . .
C2E C 0.9741(5) 0.2220(4) 0.4966(4) 0.072(3) Uiso 1 1 d G . .
H2E H 1.0240 0.1943 0.5249 0.086 Uiso 1 1 calc R . .
C3E C 0.9753(6) 0.2072(4) 0.4350(4) 0.091(4) Uiso 1 1 d G . .
H3E H 1.0260 0.1696 0.4221 0.109 Uiso 1 1 calc R . .
C4E C 0.9007(7) 0.2485(5) 0.3928(4) 0.108(4) Uiso 1 1 d G . .
H4E H 0.9015 0.2386 0.3516 0.130 Uiso 1 1 calc R . .
C5E C 0.8249(6) 0.3047(5) 0.4122(4) 0.118(5) Uiso 1 1 d G . .
H5E H 0.7750 0.3324 0.3839 0.141 Uiso 1 1 calc R . .
C6E C 0.8237(5) 0.3195(4) 0.4737(4) 0.081(3) Uiso 1 1 d G . .
H6E H 0.7729 0.3571 0.4867 0.097 Uiso 1 1 calc R . .
C1F C 0.5613(5) 0.4136(3) 0.6212(4) 0.054(2) Uiso 1 1 d G . .
C2F C 0.4716(5) 0.4577(4) 0.5967(4) 0.073(3) Uiso 1 1 d G . .
H2F H 0.4269 0.4358 0.5882 0.087 Uiso 1 1 calc R . .
C3F C 0.4486(5) 0.5346(4) 0.5851(4) 0.093(4) Uiso 1 1 d G . .
H3F H 0.3886 0.5641 0.5687 0.112 Uiso 1 1 calc R . .
C4F C 0.5154(7) 0.5673(3) 0.5978(5) 0.103(4) Uiso 1 1 d G . .
H4F H 0.5000 0.6188 0.5900 0.124 Uiso 1 1 calc R . .
C5F C 0.6051(6) 0.5232(4) 0.6223(5) 0.114(5) Uiso 1 1 d G . .
H5F H 0.6498 0.5451 0.6308 0.137 Uiso 1 1 calc R . .
C6F C 0.6280(5) 0.4463(4) 0.6339(4) 0.086(3) Uiso 1 1 d G . .
H6F H 0.6881 0.4168 0.6503 0.103 Uiso 1 1 calc R . .
C1G C 0.5650(5) -0.4456(3) 0.8562(4) 0.059(2) Uiso 1 1 d G . .
C2G C 0.4810(5) -0.4702(4) 0.9144(4) 0.075(3) Uiso 1 1 d G . .
H2G H 0.4419 -0.4397 0.9415 0.090 Uiso 1 1 calc R . .
C3G C 0.4555(5) -0.5403(4) 0.9321(4) 0.088(3) Uiso 1 1 d G . .
H3G H 0.3993 -0.5567 0.9711 0.106 Uiso 1 1 calc R . .
C4G C 0.5140(6) -0.5857(3) 0.8916(5) 0.091(4) Uiso 1 1 d G . .
H4G H 0.4969 -0.6326 0.9035 0.109 Uiso 1 1 calc R . .
C5G C 0.5980(6) -0.5612(4) 0.8334(4) 0.099(4) Uiso 1 1 d G . .
H5G H 0.6371 -0.5916 0.8063 0.118 Uiso 1 1 calc R . .
C6G C 0.6235(5) -0.4911(4) 0.8157(4) 0.083(3) Uiso 1 1 d G . .
H6G H 0.6797 -0.4746 0.7767 0.099 Uiso 1 1 calc R . .
C1H C 0.8782(9) -0.4860(6) 0.8655(5) 0.135(2) Uiso 1 1 d G . .
C2H C 0.8792(9) -0.5597(7) 0.8734(6) 0.135(2) Uiso 1 1 d G . .
H2H H 0.8932 -0.5719 0.8314 0.162 Uiso 1 1 calc R . .
C3H C 0.8592(9) -0.6153(5) 0.9443(7) 0.135(2) Uiso 1 1 d G . .
H3H H 0.8599 -0.6646 0.9496 0.162 Uiso 1 1 calc R . .
C4H C 0.8382(8) -0.5972(6) 1.0072(5) 0.135(2) Uiso 1 1 d G . .
H4H H 0.8248 -0.6343 1.0546 0.162 Uiso 1 1 calc R . .
C5H C 0.8372(8) -0.5234(7) 0.9992(6) 0.135(2) Uiso 1 1 d G . .
H5H H 0.8232 -0.5113 1.0413 0.162 Uiso 1 1 calc R . .
C6H C 0.8572(9) -0.4679(5) 0.9284(7) 0.135(2) Uiso 1 1 d G . .
H6H H 0.8565 -0.4185 0.9231 0.162 Uiso 1 1 calc R . .
C1S C 0.7791(10) -0.243(2) 0.9533(17) 0.132(3) Uiso 0.50 1 d PD . .
Cl1A Cl 0.9029(11) -0.2779(13) 0.9295(17) 0.132(3) Uiso 0.25 1 d PD . .
Cl2A Cl 0.6871(13) -0.2744(11) 0.9450(11) 0.132(3) Uiso 0.25 1 d PD . .
Cl1B Cl 0.6719(12) -0.2781(11) 0.9923(11) 0.132(3) Uiso 0.25 1 d PD . .
Cl2B Cl 0.8928(11) -0.2950(13) 0.9402(17) 0.132(3) Uiso 0.25 1 d PD . .
O1S O 0.979(3) -0.557(2) 0.634(2) 0.071(8) Uiso 0.25 1 d P . .
O2S O 1.073(3) -0.544(2) 0.630(2) 0.084(10) Uiso 0.25 1 d P . .
O3S O 1.177(2) -0.5476(15) 0.6409(15) 0.059(6) Uiso 0.25 1 d P . .
O4S O 0.987(3) -0.582(2) 0.676(3) 0.093(11) Uiso 0.25 1 d P . .
O5S O 1.028(4) -0.538(3) 0.607(3) 0.110(14) Uiso 0.25 1 d P . .
O6S O 1.005(4) -0.630(3) 0.727(3) 0.071(12) Uiso 0.15 1 d P . .
O7S O 1.189(4) -0.530(3) 0.582(3) 0.083(14) Uiso 0.15 1 d P . .
O8S O 0.912(5) -0.570(3) 0.680(4) 0.096(17) Uiso 0.15 1 d P . .
O9S O 1.100(6) -0.504(4) 0.557(4) 0.12(2) Uiso 0.15 1 d P . .
O10S O 1.111(7) -0.516(5) 0.643(4) 0.13(2) Uiso 0.15 1 d P . .

loop_
_atom_site_aniso_label
_atom_site_aniso_U_11
_atom_site_aniso_U_22
_atom_site_aniso_U_33
_atom_site_aniso_U_23
_atom_site_aniso_U_13
_atom_site_aniso_U_12
Zn1 0.0445(6) 0.0681(7) 0.0511(6) -0.0245(5) -0.0095(5) -0.0145(5)
Zn2 0.0442(6) 0.0615(7) 0.0440(6) -0.0220(5) -0.0146(4) -0.0044(5)
Zn3 0.0408(5) 0.0481(6) 0.0430(5) -0.0211(4) -0.0104(4) -0.0081(4)
Zn4 0.0455(6) 0.0463(6) 0.0508(6) -0.0178(5) -0.0157(4) -0.0060(4)
S1 0.0487(15) 0.114(3) 0.0732(19) 0.0016(17) -0.0132(13) -0.0269(15)
S2 0.0440(13) 0.0746(17) 0.0871(19) -0.0300(15) -0.0181(13) -0.0087(12)
S3 0.0421(13) 0.0877(19) 0.0656(16) -0.0164(14) -0.0181(12) -0.0040(12)
S4 0.0460(13) 0.0815(17) 0.0554(14) -0.0275(13) -0.0143(11) -0.0104(12)
S5 0.0457(12) 0.0814(17) 0.0607(14) -0.0365(13) -0.0052(11) -0.0225(12)
S6 0.0463(12) 0.0547(13) 0.0756(16) -0.0220(12) -0.0235(11) -0.0086(10)
S7 0.0475(13) 0.0596(15) 0.0710(16) -0.0267(12) -0.0046(11) -0.0082(11)
S8 0.0500(14) 0.0702(17) 0.0726(17) -0.0118(14) -0.0169(12) 0.0000(12)
N1 0.046(4) 0.086(6) 0.055(5) -0.031(4) -0.011(4) -0.020(4)
N2 0.043(4) 0.056(4) 0.048(4) -0.023(3) -0.012(3) -0.005(3)
N3 0.056(5) 0.065(5) 0.054(5) -0.027(4) -0.015(4) -0.012(4)
N4 0.050(4) 0.057(4) 0.050(4) -0.024(4) -0.016(3) -0.005(4)
N5 0.052(4) 0.067(5) 0.048(4) -0.030(4) -0.014(3) -0.002(4)
N6 0.047(4) 0.055(4) 0.049(4) -0.021(3) -0.013(3) -0.010(3)
N7 0.039(4) 0.044(4) 0.053(4) -0.022(3) -0.011(3) -0.005(3)
N8 0.048(4) 0.046(4) 0.054(4) -0.020(3) -0.015(3) -0.008(3)
C1 0.054(6) 0.114(9) 0.055(6) -0.029(6) -0.005(5) -0.034(6)
C2 0.052(6) 0.127(10) 0.061(6) -0.030(6) -0.022(5) -0.032(6)
C3 0.042(5) 0.068(6) 0.057(5) -0.032(5) -0.009(4) -0.014(4)
C4 0.049(5) 0.099(8) 0.053(6) -0.038(5) 0.000(4) -0.032(5)
C5 0.052(6) 0.101(8) 0.072(7) -0.042(6) -0.012(5) -0.030(6)
C6 0.050(5) 0.063(6) 0.050(5) -0.033(4) -0.007(4) -0.003(4)
C7 0.046(5) 0.063(6) 0.059(6) -0.034(5) -0.010(4) -0.007(4)
C8 0.053(5) 0.056(5) 0.040(5) -0.021(4) -0.011(4) -0.016(4)
C9 0.043(5) 0.094(8) 0.060(6) -0.038(6) -0.004(4) -0.003(5)
C10 0.048(5) 0.098(8) 0.059(6) -0.038(6) -0.013(5) -0.003(5)
C11 0.055(6) 0.075(7) 0.079(7) -0.042(6) -0.006(5) -0.014(5)
C12 0.051(5) 0.071(7) 0.070(6) -0.030(5) 0.000(5) -0.024(5)
C13 0.046(5) 0.072(6) 0.047(5) -0.029(5) -0.013(4) -0.008(4)
C14 0.053(6) 0.057(6) 0.097(8) -0.031(6) -0.010(5) -0.002(5)
C15 0.050(6) 0.071(7) 0.093(8) -0.038(6) 0.000(5) -0.015(5)
C16 0.057(6) 0.061(6) 0.068(6) -0.024(5) -0.015(5) -0.012(5)
C17 0.045(5) 0.065(6) 0.076(7) -0.034(5) -0.021(5) 0.002(4)
C18 0.055(5) 0.060(5) 0.039(5) -0.022(4) -0.018(4) -0.006(4)
C19 0.050(5) 0.068(6) 0.069(6) -0.026(5) -0.021(5) -0.011(5)
C20 0.053(5) 0.067(6) 0.061(6) -0.023(5) -0.023(5) -0.004(5)
C21 0.060(6) 0.093(8) 0.057(6) -0.033(6) -0.028(5) 0.016(5)
C22 0.064(6) 0.097(8) 0.063(6) -0.048(6) -0.022(5) 0.026(6)
C23 0.038(4) 0.066(6) 0.040(5) -0.024(4) -0.011(4) -0.002(4)
C24 0.046(5) 0.075(6) 0.050(5) -0.027(5) -0.020(4) 0.003(4)
C25 0.046(5) 0.076(6) 0.059(6) -0.040(5) -0.020(4) 0.011(5)
C26 0.043(5) 0.103(8) 0.051(5) -0.032(5) -0.005(4) -0.026(5)
C27 0.042(5) 0.124(9) 0.052(6) -0.042(6) -0.014(4) -0.012(5)
C28 0.043(5) 0.057(5) 0.053(5) -0.024(4) -0.016(4) -0.005(4)
C29 0.041(5) 0.075(6) 0.046(5) -0.025(5) -0.008(4) -0.010(4)
C30 0.044(5) 0.072(6) 0.049(5) -0.026(5) -0.008(4) -0.015(4)
C31 0.046(5) 0.050(5) 0.062(6) -0.021(4) -0.007(4) -0.013(4)
C32 0.040(5) 0.062(6) 0.065(6) -0.034(5) -0.001(4) -0.003(4)
C33 0.040(5) 0.061(5) 0.057(5) -0.029(4) -0.013(4) -0.012(4)
C34 0.039(5) 0.055(5) 0.072(6) -0.029(5) -0.012(4) -0.007(4)
C35 0.039(5) 0.041(5) 0.065(6) -0.029(4) -0.005(4) 0.002(4)
C36 0.046(5) 0.051(5) 0.077(7) -0.024(5) -0.025(5) -0.001(4)
C37 0.052(6) 0.060(6) 0.090(7) -0.029(5) -0.025(5) -0.015(5)
C38 0.042(4) 0.048(5) 0.049(5) -0.017(4) -0.014(4) -0.009(4)
C39 0.052(5) 0.048(5) 0.090(7) -0.030(5) -0.034(5) 0.003(4)
C40 0.052(5) 0.056(6) 0.085(7) -0.035(5) -0.026(5) -0.005(4)

loop_
_atom_type_symbol
_atom_type_description
_atom_type_scat_dispersion_real
_atom_type_scat_dispersion_imag
_atom_type_scat_source
C C 0.0033 0.0016 'International Tables Vol C Tables 4.2.6.8 and 6.1.1.4'
H H 0.0000 0.0000 'International Tables Vol C Tables 4.2.6.8 and 6.1.1.4'
N N 0.0061 0.0033 'International Tables Vol C Tables 4.2.6.8 and 6.1.1.4'
S S 0.1246 0.1234 'International Tables Vol C Tables 4.2.6.8 and 6.1.1.4'
Cl Cl 0.1484 0.1585 'International Tables Vol C Tables 4.2.6.8 and 6.1.1.4'
Zn Zn 0.2839 1.4301 'International Tables Vol C Tables 4.2.6.8 and 6.1.1.4'
O O 0.0106 0.0060 'International Tables Vol C Tables 4.2.6.8 and 6.1.1.4'

loop_
_geom_angle_atom_site_label_1
_geom_angle_atom_site_label_2
_geom_angle_atom_site_label_3
_geom_angle
_geom_angle_site_symmetry_1
_geom_angle_site_symmetry_3
N1 Zn1 N3 97.1(3) . .
N1 Zn1 S1 105.7(2) . .
N3 Zn1 S1 109.5(2) . .
N1 Zn1 S2 110.0(2) . .
N3 Zn1 S2 100.6(2) . .
S1 Zn1 S2 129.28(12) . .
N5 Zn2 N4 97.5(3) . .
N5 Zn2 S4 103.8(2) . .
N4 Zn2 S4 110.2(2) . .
N5 Zn2 S3 108.9(2) . .
N4 Zn2 S3 106.6(2) . .
S4 Zn2 S3 126.15(11) . .
N6 Zn3 N7 98.6(3) . .
N6 Zn3 S5 106.4(2) . .
N7 Zn3 S5 107.88(19) . .
N6 Zn3 S6 111.7(2) . .
N7 Zn3 S6 101.42(19) . .
S5 Zn3 S6 126.97(10) . .
N2 Zn4 N8 96.9(3) 1_544 .
N2 Zn4 S7 111.5(2) 1_544 .
N8 Zn4 S7 99.9(2) . .
N2 Zn4 S8 105.9(2) 1_544 .
N8 Zn4 S8 108.3(2) . .
S7 Zn4 S8 129.31(11) . .
C1A S1 C1A' 8.0(9) . .
C1A S1 Zn1 104.1(6) . .
C1A' S1 Zn1 106.9(7) . .
C1B S2 Zn1 107.2(4) . .
C1C S3 Zn2 100.6(3) . .
C1D S4 Zn2 106.5(2) . .
C1E S5 Zn3 98.1(2) . .
C1F S6 Zn3 107.9(2) . .
C1G S7 Zn4 108.3(2) . .
C1H S8 Zn4 102.9(4) . .
C5 N1 C1 116.4(8) . .
C5 N1 Zn1 120.7(6) . .
C1 N1 Zn1 122.9(6) . .
C10 N2 C6 117.5(8) . .
C10 N2 Zn4 121.3(6) . 1_566
C6 N2 Zn4 121.0(5) . 1_566
C11 N3 C15 116.8(8) . .
C11 N3 Zn1 120.7(6) . .
C15 N3 Zn1 122.5(6) . .
C20 N4 C16 116.6(8) . .
C20 N4 Zn2 122.3(6) . .
C16 N4 Zn2 121.1(6) . .
C25 N5 C21 117.4(7) . .
C25 N5 Zn2 121.0(6) . .
C21 N5 Zn2 121.6(6) . .
C30 N6 C26 116.0(7) . .
C30 N6 Zn3 121.7(6) . .
C26 N6 Zn3 122.1(6) . .
C35 N7 C31 117.4(7) . .
C35 N7 Zn3 120.3(5) . .
C31 N7 Zn3 122.3(5) . .
C36 N8 C40 117.1(7) . .
C36 N8 Zn4 123.1(6) . .
C40 N8 Zn4 119.8(6) . .
N1 C1 C2 124.0(9) . .
C1 C2 C3 119.3(8) . .
C2 C3 C4 116.4(8) . .
C2 C3 C8 121.4(8) . .
C4 C3 C8 122.1(8) . .
C5 C4 C3 120.2(9) . .
N1 C5 C4 123.6(9) . .
N2 C6 C7 123.1(8) . .
C6 C7 C8 119.5(8) . .
C9 C8 C7 116.8(8) . .
C9 C8 C3 121.3(8) . .
C7 C8 C3 121.8(8) . .
C10 C9 C8 119.7(8) . .
N2 C10 C9 123.4(9) . .
N3 C11 C12 123.0(9) . .
C11 C12 C13 120.9(9) . .
C12 C13 C14 116.2(9) . .
C12 C13 C18 122.0(8) . .
C14 C13 C18 121.8(8) . .
C15 C14 C13 119.6(9) . .
N3 C15 C14 123.5(9) . .
N4 C16 C17 123.2(9) . .
C16 C17 C18 120.1(9) . .
C17 C18 C19 116.4(8) . .
C17 C18 C13 121.8(8) . .
C19 C18 C13 121.8(8) . .
C20 C19 C18 119.4(9) . .
N4 C20 C19 124.3(9) . .
N5 C21 C22 123.1(9) . .
C21 C22 C23 119.1(9) . .
C24 C23 C22 118.2(8) . .
C24 C23 C28 120.9(7) . .
C22 C23 C28 120.8(8) . .
C23 C24 C25 119.2(8) . .
N5 C25 C24 123.0(8) . .
N6 C26 C27 123.9(8) . .
C26 C27 C28 119.6(8) . .
C27 C28 C29 116.9(8) . .
C27 C28 C23 121.1(7) . .
C29 C28 C23 122.0(8) . .
C30 C29 C28 119.1(8) . .
N6 C30 C29 124.4(8) . .
N7 C31 C32 123.4(8) . .
C31 C32 C33 120.0(8) . .
C32 C33 C34 116.2(8) . .
C32 C33 C38 122.5(8) . .
C34 C33 C38 121.3(7) . .
C35 C34 C33 120.0(8) . .
N7 C35 C34 123.0(7) . .
N8 C36 C37 123.2(8) . .
C36 C37 C38 120.4(8) . .
C37 C38 C39 116.9(8) . .
C37 C38 C33 121.9(7) . .
C39 C38 C33 121.1(7) . .
C40 C39 C38 119.5(8) . .
N8 C40 C39 122.9(8) . .
C2A C1A C6A 120.0 . .
C2A C1A S1 122.6(10) . .
C6A C1A S1 117.4(10) . .
C1A C2A C3A 120.0 . .
C2A C3A C4A 120.0 . .
C5A C4A C3A 120.0 . .
C6A C5A C4A 120.0 . .
C5A C6A C1A 120.0 . .
C2A' C1A' C6A' 120.0 . .
C2A' C1A' S1 118.4(13) . .
C6A' C1A' S1 121.0(13) . .
C1A' C2A' C3A' 120.0 . .
C4A' C3A' C2A' 120.0 . .
C3A' C4A' C5A' 120.0 . .
C6A' C5A' C4A' 120.0 . .
C5A' C6A' C1A' 120.0 . .
C2B C1B C6B 120.0 . .
C2B C1B S2 125.0(7) . .
C6B C1B S2 115.0(7) . .
C3B C2B C1B 120.0 . .
C4B C3B C2B 120.0 . .
C3B C4B C5B 120.0 . .
C6B C5B C4B 120.0 . .
C5B C6B C1B 120.0 . .
C2C C1C C6C 120.0 . .
C2C C1C S3 118.7(5) . .
C6C C1C S3 121.2(5) . .
C3C C2C C1C 120.0 . .
C2C C3C C4C 120.0 . .
C3C C4C C5C 120.0 . .
C6C C5C C4C 120.0 . .
C5C C6C C1C 120.0 . .
C2D C1D C6D 120.0 . .
C2D C1D S4 122.5(4) . .
C6D C1D S4 117.4(4) . .
C1D C2D C3D 120.0 . .
C4D C3D C2D 120.0 . .
C3D C4D C5D 120.0 . .
C6D C5D C4D 120.0 . .
C5D C6D C1D 120.0 . .
C2E C1E C6E 120.0 . .
C2E C1E S5 119.3(4) . .
C6E C1E S5 120.7(4) . .
C1E C2E C3E 120.0 . .
C4E C3E C2E 120.0 . .
C3E C4E C5E 120.0 . .
C6E C5E C4E 120.0 . .
C5E C6E C1E 120.0 . .
C2F C1F C6F 120.0 . .
C2F C1F S6 117.4(4) . .
C6F C1F S6 122.6(4) . .
C1F C2F C3F 120.0 . .
C4F C3F C2F 120.0 . .
C3F C4F C5F 120.0 . .
C4F C5F C6F 120.0 . .
C5F C6F C1F 120.0 . .
C2G C1G C6G 120.0 . .
C2G C1G S7 117.6(4) . .
C6G C1G S7 122.4(4) . .
C3G C2G C1G 120.0 . .
C2G C3G C4G 120.0 . .
C3G C4G C5G 120.0 . .
C6G C5G C4G 120.0 . .
C5G C6G C1G 120.0 . .
C2H C1H C6H 120.0 . .
C2H C1H S8 120.9(8) . .
C6H C1H S8 119.0(8) . .
C3H C2H C1H 120.0 . .
C4H C3H C2H 120.0 . .
C3H C4H C5H 120.0 . .
C6H C5H C4H 120.0 . .
C5H C6H C1H 120.0 . .
Cl2B C1S Cl1B 123(2) . .
Cl2B C1S Cl2A 113(2) . .
Cl1B C1S Cl2A 31.8(9) . .
Cl2B C1S Cl1A 12.4(15) . .
Cl1B C1S Cl1A 135(3) . .
Cl2A C1S Cl1A 122(2) . .
Cl1B Cl2A C1S 73.8(11) . .
Cl2A Cl1B C1S 74.3(12) . .
O5S O1S O4S 112(7) . .
O5S O1S O8S 159(7) . .
O4S O1S O8S 60(5) . .
O5S O1S O2S 34(4) . .
O4S O1S O2S 78(4) . .
O8S O1S O2S 132(5) . .
O5S O2S O10S 144(8) . .
O5S O2S O9S 68(5) . .
O10S O2S O9S 94(6) . .
O5S O2S O1S 33(4) . .
O10S O2S O1S 146(7) . .
O9S O2S O1S 100(5) . .
O5S O2S O4S 66(5) . .
O10S O2S O4S 127(6) . .
O9S O2S O4S 133(5) . .
O1S O2S O4S 33(2) . .
O5S O2S O3S 159(6) . .
O10S O2S O3S 39(5) . .
O9S O2S O3S 92(4) . .
O1S O2S O3S 165(4) . .
O4S O2S O3S 133(4) . .
O5S O2S O7S 118(6) . .
O10S O2S O7S 62(5) . .
O9S O2S O7S 54(4) . .
O1S O2S O7S 148(4) . .
O4S O2S O7S 160(4) . .
O3S O2S O7S 40(2) . .
O10S O3S O7S 91(6) . .
O10S O3S O2S 42(5) . .
O7S O3S O2S 76(4) . .
O1S O4S O8S 74(6) . .
O1S O4S O6S 163(6) . .
O8S O4S O6S 109(6) . .
O1S O4S O5S 34(4) . .
O8S O4S O5S 106(6) . .
O6S O4S O5S 145(5) . .
O1S O4S O2S 69(5) . .
O8S O4S O2S 135(6) . .
O6S O4S O2S 114(5) . .
O5S O4S O2S 35(2) . .
O1S O5S O2S 114(8) . .
O1S O5S O9S 171(9) . .
O2S O5S O9S 75(6) . .
O1S O5S O4S 34(4) . .
O2S O5S O4S 80(5) . .
O9S O5S O4S 154(7) . .
O1S O5S O10S 121(6) . .
O2S O5S O10S 20(5) . .
O9S O5S O10S 67(5) . .
O4S O5S O10S 90(4) . .
O4S O6S O8S 33(3) . .
O3S O7S O9S 114(6) . .
O3S O7S O10S 41(4) . .
O9S O7S O10S 76(5) . .
O3S O7S O2S 64(3) . .
O9S O7S O2S 53(4) . .
O10S O7S O2S 38(3) . .
O4S O8S O1S 46(4) . .
O4S O8S O6S 38(4) . .
O1S O8S O6S 83(5) . .
O5S O9S O2S 37(3) . .
O5S O9S O7S 109(7) . .
O2S O9S O7S 74(5) . .
O5S O9S O10S 70(5) . .
O2S O9S O10S 36(3) . .
O7S O9S O10S 54(4) . .
O3S O10S O2S 99(9) . .
O3S O10S O7S 48(5) . .
O2S O10S O7S 80(6) . .
O3S O10S O9S 95(7) . .
O2S O10S O9S 51(5) . .
O7S O10S O9S 50(4) . .
O3S O10S O5S 112(8) . .
O2S O10S O5S 16(4) . .
O7S O10S O5S 83(5) . .
O9S O10S O5S 43(3) . .

loop_
_geom_bond_atom_site_label_1
_geom_bond_atom_site_label_2
_geom_bond_distance
_geom_bond_site_symmetry_2
Zn1 N1 2.099(7) .
Zn1 N3 2.113(8) .
Zn1 S1 2.265(3) .
Zn1 S2 2.271(3) .
Zn2 N5 2.095(7) .
Zn2 N4 2.119(7) .
Zn2 S4 2.261(3) .
Zn2 S3 2.270(3) .
Zn3 N6 2.082(7) .
Zn3 N7 2.093(6) .
Zn3 S5 2.270(2) .
Zn3 S6 2.275(2) .
Zn4 N2 2.101(7) 1_544
Zn4 N8 2.104(7) .
Zn4 S7 2.265(3) .
Zn4 S8 2.268(3) .
S1 C1A 1.751(12) .
S1 C1A' 1.824(16) .
S2 C1B 1.771(8) .
S3 C1C 1.782(7) .
S4 C1D 1.775(6) .
S5 C1E 1.801(6) .
S6 C1F 1.780(6) .
S7 C1G 1.782(6) .
S8 C1H 1.770(9) .
N1 C5 1.328(12) .
N1 C1 1.341(11) .
N2 C10 1.318(11) .
N2 C6 1.344(11) .
N2 Zn4 2.101(7) 1_566
N3 C11 1.342(12) .
N3 C15 1.343(12) .
N4 C20 1.338(11) .
N4 C16 1.341(11) .
N5 C25 1.337(11) .
N5 C21 1.341(11) .
N6 C30 1.323(10) .
N6 C26 1.344(10) .
N7 C35 1.331(10) .
N7 C31 1.335(10) .
N8 C36 1.336(10) .
N8 C40 1.347(11) .
C1 C2 1.378(13) .
C2 C3 1.390(13) .
C3 C4 1.393(12) .
C3 C8 1.478(11) .
C4 C5 1.374(13) .
C6 C7 1.382(12) .
C7 C8 1.394(11) .
C8 C9 1.390(12) .
C9 C10 1.384(13) .
C11 C12 1.359(13) .
C12 C13 1.384(12) .
C13 C14 1.403(13) .
C13 C18 1.482(12) .
C14 C15 1.364(14) .
C16 C17 1.371(13) .
C17 C18 1.397(12) .
C18 C19 1.399(12) .
C19 C20 1.366(13) .
C21 C22 1.379(13) .
C22 C23 1.386(12) .
C23 C24 1.380(11) .
C23 C28 1.484(11) .
C24 C25 1.384(12) .
C26 C27 1.369(12) .
C27 C28 1.384(12) .
C28 C29 1.393(11) .
C29 C30 1.377(12) .
C31 C32 1.371(12) .
C32 C33 1.391(11) .
C33 C34 1.401(11) .
C33 C38 1.484(11) .
C34 C35 1.376(11) .
C36 C37 1.367(12) .
C37 C38 1.383(12) .
C38 C39 1.393(11) .
C39 C40 1.380(12) .
C1A C2A 1.3900 .
C1A C6A 1.3900 .
C2A C3A 1.3900 .
C3A C4A 1.3900 .
C4A C5A 1.3900 .
C5A C6A 1.3900 .
C1A' C2A' 1.3900 .
C1A' C6A' 1.3900 .
C2A' C3A' 1.3900 .
C3A' C4A' 1.3900 .
C4A' C5A' 1.3900 .
C5A' C6A' 1.3900 .
C1B C2B 1.3900 .
C1B C6B 1.3900 .
C2B C3B 1.3900 .
C3B C4B 1.3900 .
C4B C5B 1.3900 .
C5B C6B 1.3900 .
C1C C2C 1.3900 .
C1C C6C 1.3900 .
C2C C3C 1.3900 .
C3C C4C 1.3900 .
C4C C5C 1.3900 .
C5C C6C 1.3900 .
C1D C2D 1.3900 .
C1D C6D 1.3900 .
C2D C3D 1.3900 .
C3D C4D 1.3900 .
C4D C5D 1.3900 .
C5D C6D 1.3900 .
C1E C2E 1.3900 .
C1E C6E 1.3900 .
C2E C3E 1.3900 .
C3E C4E 1.3900 .
C4E C5E 1.3900 .
C5E C6E 1.3900 .
C1F C2F 1.3900 .
C1F C6F 1.3900 .
C2F C3F 1.3900 .
C3F C4F 1.3900 .
C4F C5F 1.3900 .
C5F C6F 1.3900 .
C1G C2G 1.3900 .
C1G C6G 1.3900 .
C2G C3G 1.3900 .
C3G C4G 1.3900 .
C4G C5G 1.3900 .
C5G C6G 1.3900 .
C1H C2H 1.3900 .
C1H C6H 1.3900 .
C2H C3H 1.3900 .
C3H C4H 1.3900 .
C4H C5H 1.3900 .
C5H C6H 1.3900 .
C1S Cl2B 1.62(2) .
C1S Cl1B 1.62(2) .
C1S Cl2A 1.63(2) .
C1S Cl1A 1.64(2) .
Cl2A Cl1B 0.89(2) .
O1S O5S 0.80(5) .
O1S O4S 0.80(4) .
O1S O8S 1.08(6) .
O1S O2S 1.36(6) .
O2S O5S 0.83(5) .
O2S O10S 1.00(8) .
O2S O9S 1.33(8) .
O2S O4S 1.43(5) .
O2S O3S 1.48(5) .
O2S O7S 1.60(6) .
O3S O10S 0.94(8) .
O3S O7S 1.07(5) .
O4S O8S 0.98(6) .
O4S O6S 1.11(5) .
O4S O5S 1.33(6) .
O5S O9S 1.27(8) .
O5S O10S 1.75(9) .
O6S O8S 1.70(8) .
O7S O9S 1.34(8) .
O7S O10S 1.43(9) .
O9S O10S 1.71(11) .
